data_2209805
loop_
_publ_author_name
'Gao, Shan'
'Ng, Seik Weng'

_publ_section_title 2-(1,3-Benzothiazol-2-yloxy)-<i>N</i>-(4-fluorophenyl)-<i>N</i>-isopropylacetamide
_journal_coeditor_code CI2111
_journal_issue 8
_journal_name_full 'Acta Crystallographica Section E'
_journal_page_first o3515
_journal_page_last o3516
_journal_paper_doi 10.1107/S1600536806027991
_journal_volume 62
_journal_year 2006
_chemical_formula_iupac 'C18 H17 F N2 O2 S'
_chemical_formula_moiety 'C18 H17 F N2 O2 S'
_chemical_formula_sum 'C18 H17 F N2 O2 S'
_chemical_formula_weight 344.40
_chemical_name_systematic
;
2-(1,3-Benzothiazol-2-yloxy)-N-(4-fluorophenyl)-N-isopropylacetamide
;
_space_group_IT_number 14
_symmetry_cell_setting monoclinic
_symmetry_space_group_name_Hall '-P 2ybc'
_symmetry_space_group_name_H-M 'P 1 21/c 1'
_atom_sites_solution_hydrogens geom
_atom_sites_solution_primary direct
_atom_sites_solution_secondary difmap
_audit_creation_method SHELXL97
_cell_angle_alpha 90.00
_cell_angle_beta 108.243(6)
_cell_angle_gamma 90.00
_cell_formula_units_Z 8
_cell_length_a 17.747(2)
_cell_length_b 15.266(2)
_cell_length_c 13.2990(10)
_cell_measurement_reflns_used 14205
_cell_measurement_temperature 293(2)
_cell_measurement_theta_max 27.5
_cell_measurement_theta_min 3.1
_cell_volume 3421.9(7)
_computing_cell_refinement RAPID-AUTO
_computing_data_collection 'RAPID-AUTO (Rigaku, 1998)'
_computing_data_reduction 'CrystalStructure (Rigaku/MSC, 2002)'
_computing_molecular_graphics 'ORTEPII (Johnson, 1976)'
_computing_publication_material SHELXL97
_computing_structure_refinement 'SHELXL97 (Sheldrick, 1997)'
_computing_structure_solution 'SHELXS97 (Sheldrick, 1997)'
_diffrn_ambient_temperature 295(2)
_diffrn_measured_fraction_theta_full 0.99
_diffrn_measured_fraction_theta_max 0.99
_diffrn_measurement_device_type 'Rigaku R-AXIS RAPID IP'
_diffrn_measurement_method \w
_diffrn_radiation_monochromator graphite
_diffrn_radiation_source 'fine-focus sealed tube'
_diffrn_radiation_type MoK\a
_diffrn_radiation_wavelength 0.71073
_diffrn_reflns_av_R_equivalents 0.0655
_diffrn_reflns_av_sigmaI/netI 0.0493
_diffrn_reflns_limit_h_max 23
_diffrn_reflns_limit_h_min -23
_diffrn_reflns_limit_k_max 19
_diffrn_reflns_limit_k_min -19
_diffrn_reflns_limit_l_max 17
_diffrn_reflns_limit_l_min -16
_diffrn_reflns_number 32053
_diffrn_reflns_theta_full 27.3
_diffrn_reflns_theta_max 27.5
_diffrn_reflns_theta_min 3.1
_diffrn_standards_decay_% 0
_diffrn_standards_interval_count 0
_diffrn_standards_interval_time 0
_diffrn_standards_number 0
_exptl_absorpt_coefficient_mu 0.212
_exptl_absorpt_correction_T_max 0.992
_exptl_absorpt_correction_T_min 0.909
_exptl_absorpt_correction_type multi-scan
_exptl_absorpt_process_details '(ABSCOR; Higashi, 1995)'
_exptl_crystal_colour Colourless
_exptl_crystal_density_diffrn 1.337
_exptl_crystal_density_method 'not measured'
_exptl_crystal_description Block
_exptl_crystal_F_000 1440
_exptl_crystal_size_max 0.4
_exptl_crystal_size_mid 0.3
_exptl_crystal_size_min 0.2
_refine_diff_density_max 0.17
_refine_diff_density_min -0.13
_refine_ls_extinction_method none
_refine_ls_goodness_of_fit_ref 1.01
_refine_ls_hydrogen_treatment constr
_refine_ls_matrix_type full
_refine_ls_number_parameters 433
_refine_ls_number_reflns 7827
_refine_ls_number_restraints 0
_refine_ls_restrained_S_all 1.01
_refine_ls_R_factor_all 0.128
_refine_ls_R_factor_gt 0.061
_refine_ls_shift/su_max 0.001
_refine_ls_shift/su_mean 0.000
_refine_ls_structure_factor_coef Fsqd
_refine_ls_weighting_details 'calc w = 1/[\s^2^(Fo^2^)+(0.0687P)^2^+0.4362P] where P=(Fo^2^+2Fc^2^)/3'
_refine_ls_weighting_scheme calc
_refine_ls_wR_factor_gt 0.127
_refine_ls_wR_factor_ref 0.150
_reflns_number_gt 4363
_reflns_number_total 7827
_reflns_threshold_expression I>2\s(I)
_cod_data_source_file ci2111.cif
_cod_data_source_block I
_cod_depositor_comments
;
The following automatic conversions were performed:
'_symmetry_cell_setting' value 'Monoclinic' changed to 'monoclinic'
according to '/home/saulius/struct/CIF-dictionaries/cif_core.dic'
dictionary named 'cif_core.dic' version 2.4.1 from 2010-06-29.

Automatic conversion script
Id: cif_fix_enum 1527 2010-12-29 10:47:43Z saulius 

The following automatic conversions were performed:

'_symmetry_cell_setting' value 'Monoclinic' changed to 'monoclinic'
according to /home/saulius/struct/CIF-dictionaries/cif_core.dic
dictionary named 'cif_core.dic' version 2.4.1 from 2010-06-29.

Automatic conversion script
Id: cif_fix_values 1715 2011-07-08 13:25:40Z adriana 
;
_cod_original_cell_volume 3422.1(7)
_cod_original_sg_symbol_H-M 'P 21/c'
_cod_database_code 2209805
_cod_database_fobs_code 2209805

loop_
_symmetry_equiv_pos_as_xyz
'x, y, z'
'-x, y+1/2, -z+1/2'
'-x, -y, -z'
'x, -y-1/2, z-1/2'

loop_
_atom_site_type_symbol
_atom_site_label
_atom_site_fract_x
_atom_site_fract_y
_atom_site_fract_z
_atom_site_U_iso_or_equiv
_atom_site_adp_type
_atom_site_calc_flag
_atom_site_refinement_flags
_atom_site_occupancy
S S1 0.25902(5) 0.76008(5) 0.98750(7) 0.0660(2) Uani d . 1
S S2 0.24274(4) 0.98364(5) 0.01585(5) 0.04754(19) Uani d . 1
F F1 -0.11615(11) 0.97715(11) 0.38931(14) 0.0750(5) Uani d . 1
F F2 0.59917(11) 0.79028(13) 0.58494(14) 0.0823(6) Uani d . 1
N N1 0.32557(14) 0.71301(15) 0.84528(18) 0.0527(6) Uani d . 1
N N2 0.43945(13) 1.00847(14) 0.78043(16) 0.0485(5) Uani d . 1
N N3 0.14873(13) 1.03699(15) 0.12088(16) 0.0487(5) Uani d . 1
N N4 0.04102(12) 0.74454(13) 0.20820(16) 0.0427(5) Uani d . 1
O O1 0.32362(14) 0.86256(13) 0.88185(18) 0.0777(7) Uani d . 1
O O2 0.35013(17) 1.02617(15) 0.8673(2) 0.1043(10) Uani d . 1
O O3 0.15753(11) 0.88568(12) 0.09778(14) 0.0558(5) Uani d . 1
O O4 0.12811(13) 0.72211(13) 0.11743(16) 0.0672(6) Uani d . 1
C C1 0.29738(14) 0.63757(17) 0.8807(2) 0.0456(6) Uani d . 1
C C2 0.30419(17) 0.55337(19) 0.8449(2) 0.0573(7) Uani d . 1
H H2 0.3295 0.5435 0.7943 0.069 Uiso calc R 1
C C3 0.27276(18) 0.48494(19) 0.8858(2) 0.0622(8) Uani d . 1
H H3 0.2765 0.4284 0.8618 0.075 Uiso calc R 1
C C4 0.23560(16) 0.49838(19) 0.9622(2) 0.0585(7) Uani d . 1
H H4 0.2153 0.4507 0.9889 0.070 Uiso calc R 1
C C5 0.22840(15) 0.58090(19) 0.9989(2) 0.0520(7) Uani d . 1
H H5 0.2034 0.5901 1.0499 0.062 Uiso calc R 1
C C6 0.25958(14) 0.64989(17) 0.9573(2) 0.0456(6) Uani d . 1
C C7 0.30795(17) 0.77832(19) 0.8938(2) 0.0569(7) Uani d . 1
C C8 0.3678(2) 0.8809(2) 0.8115(3) 0.0728(9) Uani d . 1
H H8A 0.3373 0.8662 0.7392 0.087 Uiso calc R 1
H H8B 0.4169 0.8478 0.8311 0.087 Uiso calc R 1
C C9 0.3845(2) 0.9787(2) 0.8225(2) 0.0652(8) Uani d . 1
C C10 0.48092(15) 0.95077(17) 0.73033(19) 0.0431(6) Uani d . 1
C C11 0.55322(16) 0.91574(18) 0.7871(2) 0.0502(7) Uani d . 1
H H11 0.5751 0.9285 0.8587 0.060 Uiso calc R 1
C C12 0.59320(17) 0.86185(19) 0.7381(2) 0.0570(7) Uani d . 1
H H12 0.6422 0.8381 0.7758 0.068 Uiso calc R 1
C C13 0.55949(17) 0.8439(2) 0.6328(2) 0.0556(7) Uani d . 1
C C14 0.48840(17) 0.8770(2) 0.5750(2) 0.0604(8) Uani d . 1
H H14 0.4667 0.8635 0.5036 0.073 Uiso calc R 1
C C15 0.44908(16) 0.9310(2) 0.6244(2) 0.0547(7) Uani d . 1
H H15 0.4002 0.9545 0.5858 0.066 Uiso calc R 1
C C16 0.45913(18) 1.10286(18) 0.7890(2) 0.0586(7) Uani d . 1
H H16 0.4144 1.1342 0.8005 0.070 Uiso calc R 1
C C17 0.5301(3) 1.1187(3) 0.8826(4) 0.160(3) Uani d . 1
H H17A 0.5209 1.0955 0.9448 0.240 Uiso calc R 1
H H17B 0.5397 1.1806 0.8913 0.240 Uiso calc R 1
H H17C 0.5753 1.0904 0.8722 0.240 Uiso calc R 1
C C18 0.4710(4) 1.1383(3) 0.6906(4) 0.137(2) Uani d . 1
H H18A 0.4244 1.1275 0.6315 0.206 Uiso calc R 1
H H18B 0.5158 1.1100 0.6787 0.206 Uiso calc R 1
H H18C 0.4805 1.2002 0.6981 0.206 Uiso calc R 1
C C19 0.18382(15) 1.11098(18) 0.09317(19) 0.0449(6) Uani d . 1
C C20 0.17215(18) 1.1962(2) 0.1197(2) 0.0612(8) Uani d . 1
H H20 0.1386 1.2083 0.1594 0.073 Uiso calc R 1
C C21 0.21071(19) 1.2628(2) 0.0869(3) 0.0666(8) Uani d . 1
H H21 0.2032 1.3201 0.1054 0.080 Uiso calc R 1
C C22 0.26048(17) 1.24692(19) 0.0271(2) 0.0569(7) Uani d . 1
H H22 0.2851 1.2935 0.0048 0.068 Uiso calc R 1
C C23 0.27375(15) 1.16284(19) 0.0003(2) 0.0476(6) Uani d . 1
H H23 0.3073 1.1516 -0.0396 0.057 Uiso calc R 1
C C24 0.23577(14) 1.09528(16) 0.03448(18) 0.0394(6) Uani d . 1
C C25 0.17558(15) 0.96911(18) 0.08679(19) 0.0452(6) Uani d . 1
C C26 0.10262(17) 0.87041(18) 0.1553(2) 0.0531(7) Uani d . 1
H H26A 0.0522 0.8986 0.1202 0.064 Uiso calc R 1
H H26B 0.1234 0.8934 0.2266 0.064 Uiso calc R 1
C C27 0.09215(15) 0.77175(17) 0.15768(19) 0.0453(6) Uani d . 1
C C28 -0.00025(14) 0.80560(17) 0.25434(18) 0.0395(6) Uani d . 1
C C29 -0.07352(15) 0.83726(17) 0.19655(19) 0.0463(6) Uani d . 1
H H29 -0.0965 0.8196 0.1267 0.056 Uiso calc R 1
C C30 -0.11324(17) 0.89546(18) 0.2421(2) 0.0532(7) Uani d . 1
H H30 -0.1630 0.9170 0.2039 0.064 Uiso calc R 1
C C31 -0.07752(17) 0.92028(18) 0.3445(2) 0.0505(7) Uani d . 1
C C32 -0.00530(17) 0.88983(19) 0.4038(2) 0.0552(7) Uani d . 1
H H32 0.0173 0.9080 0.4736 0.066 Uiso calc R 1
C C33 0.03340(15) 0.83177(18) 0.35843(19) 0.0487(7) Uani d . 1
H H33 0.0827 0.8098 0.3979 0.058 Uiso calc R 1
C C34 0.02726(16) 0.64950(17) 0.2173(2) 0.0499(6) Uani d . 1
H H34 0.0620 0.6179 0.1852 0.060 Uiso calc R 1
C C35 -0.05667(17) 0.62472(19) 0.1583(2) 0.0639(8) Uani d . 1
H H35A -0.0692 0.6427 0.0857 0.096 Uiso calc R 1
H H35B -0.0919 0.6532 0.1899 0.096 Uiso calc R 1
H H35c -0.0627 0.5624 0.1614 0.096 Uiso calc R 1
C C36 0.0492(2) 0.6214(2) 0.3328(3) 0.0826(11) Uani d . 1
H H36A 0.1032 0.6372 0.3689 0.124 Uiso calc R 1
H H36B 0.0432 0.5591 0.3365 0.124 Uiso calc R 1
H H36C 0.0149 0.6501 0.3657 0.124 Uiso calc R 1

loop_
_atom_site_aniso_label
_atom_site_aniso_U_11
_atom_site_aniso_U_22
_atom_site_aniso_U_33
_atom_site_aniso_U_12
_atom_site_aniso_U_13
_atom_site_aniso_U_23
S1 0.0791(5) 0.0427(4) 0.1034(6) -0.0051(4) 0.0676(5) -0.0035(4)
S2 0.0508(4) 0.0428(4) 0.0600(4) -0.0040(3) 0.0333(3) -0.0049(3)
F1 0.0981(13) 0.0576(12) 0.0892(12) 0.0100(10) 0.0580(11) -0.0135(9)
F2 0.0810(13) 0.0841(15) 0.1005(14) 0.0152(11) 0.0555(11) -0.0136(11)
N1 0.0574(14) 0.0443(14) 0.0674(14) -0.0019(11) 0.0355(12) -0.0015(11)
N2 0.0533(13) 0.0395(13) 0.0621(13) -0.0005(10) 0.0317(11) 0.0009(10)
N3 0.0564(14) 0.0423(14) 0.0582(13) 0.0004(11) 0.0335(11) 0.0007(10)
N4 0.0439(11) 0.0358(12) 0.0544(12) -0.0026(9) 0.0238(10) -0.0040(9)
O1 0.1065(17) 0.0425(13) 0.1222(18) -0.0094(12) 0.0906(15) -0.0024(11)
O2 0.150(2) 0.0477(14) 0.174(2) -0.0071(15) 0.135(2) -0.0097(15)
O3 0.0697(12) 0.0437(12) 0.0729(12) -0.0101(9) 0.0496(10) -0.0075(9)
O4 0.0791(14) 0.0491(13) 0.0956(15) -0.0049(11) 0.0594(13) -0.0121(11)
C1 0.0371(13) 0.0420(16) 0.0584(16) -0.0021(12) 0.0161(12) 0.0011(12)
C2 0.0618(18) 0.0489(19) 0.0655(18) -0.0049(14) 0.0264(15) -0.0072(13)
C3 0.0657(19) 0.0410(17) 0.080(2) -0.0074(15) 0.0233(16) -0.0066(14)
C4 0.0493(16) 0.0450(18) 0.082(2) -0.0075(13) 0.0222(15) 0.0076(14)
C5 0.0424(15) 0.0462(18) 0.0733(18) -0.0014(13) 0.0268(13) 0.0093(13)
C6 0.0347(13) 0.0409(15) 0.0650(16) -0.0019(11) 0.0210(12) 0.0012(12)
C7 0.0611(18) 0.0458(18) 0.081(2) -0.0037(14) 0.0464(16) 0.0031(14)
C8 0.098(2) 0.048(2) 0.103(2) -0.0076(17) 0.075(2) -0.0017(16)
C9 0.085(2) 0.0456(18) 0.090(2) -0.0013(16) 0.0628(18) 0.0003(15)
C10 0.0426(14) 0.0419(17) 0.0512(16) -0.0039(12) 0.0241(12) 0.0015(11)
C11 0.0512(16) 0.0498(18) 0.0496(15) 0.0006(13) 0.0158(13) 0.0021(12)
C12 0.0484(16) 0.0543(19) 0.0707(19) 0.0097(14) 0.0220(14) 0.0058(14)
C13 0.0531(17) 0.0535(18) 0.073(2) -0.0021(14) 0.0381(15) -0.0048(14)
C14 0.0549(17) 0.078(2) 0.0528(16) -0.0004(16) 0.0236(14) -0.0082(14)
C15 0.0427(15) 0.066(2) 0.0575(17) 0.0044(14) 0.0183(13) 0.0013(14)
C16 0.0646(18) 0.0355(16) 0.086(2) 0.0003(14) 0.0391(16) 0.0042(14)
C17 0.124(4) 0.065(3) 0.228(6) -0.012(3) -0.036(4) -0.029(3)
C18 0.229(6) 0.064(3) 0.172(4) 0.018(3) 0.139(4) 0.039(3)
C19 0.0473(15) 0.0437(16) 0.0499(15) 0.0037(12) 0.0238(12) 0.0048(11)
C20 0.073(2) 0.0484(19) 0.081(2) 0.0094(15) 0.0502(17) 0.0045(14)
C21 0.080(2) 0.0401(17) 0.096(2) 0.0118(15) 0.0517(19) 0.0096(15)
C22 0.0615(18) 0.0432(17) 0.0764(19) 0.0028(14) 0.0368(16) 0.0127(14)
C23 0.0415(14) 0.0507(17) 0.0563(16) 0.0027(12) 0.0238(12) 0.0078(12)
C24 0.0370(13) 0.0406(15) 0.0421(13) 0.0023(11) 0.0147(11) 0.0021(10)
C25 0.0482(15) 0.0459(17) 0.0487(14) -0.0046(13) 0.0254(12) 0.0002(12)
C26 0.0620(17) 0.0451(17) 0.0661(17) -0.0063(13) 0.0402(15) -0.0046(13)
C27 0.0485(15) 0.0421(16) 0.0512(15) -0.0042(12) 0.0241(12) -0.0058(11)
C28 0.0422(14) 0.0365(16) 0.0461(14) -0.0050(11) 0.0228(12) -0.0021(10)
C29 0.0513(15) 0.0455(16) 0.0432(14) 0.0018(13) 0.0163(12) -0.0023(11)
C30 0.0549(16) 0.0465(17) 0.0603(17) 0.0112(13) 0.0212(14) 0.0047(13)
C31 0.0668(18) 0.0389(16) 0.0602(18) -0.0009(14) 0.0406(15) -0.0043(12)
C32 0.0638(19) 0.0580(19) 0.0481(16) -0.0095(15) 0.0235(14) -0.0110(13)
C33 0.0455(15) 0.0533(18) 0.0482(15) -0.0051(13) 0.0159(12) -0.0041(12)
C34 0.0514(16) 0.0341(15) 0.0714(18) -0.0019(12) 0.0297(14) -0.0013(12)
C35 0.0657(19) 0.052(2) 0.077(2) -0.0179(15) 0.0266(16) -0.0158(15)
C36 0.093(3) 0.055(2) 0.086(2) -0.0026(18) 0.0077(19) 0.0205(17)

loop_
_atom_type_symbol
_atom_type_description
_atom_type_scat_dispersion_real
_atom_type_scat_dispersion_imag
_atom_type_scat_source
C C 0.0033 0.0016 'International Tables Vol C Tables 4.2.6.8 and 6.1.1.4'
H H 0.0000 0.0000 'International Tables Vol C Tables 4.2.6.8 and 6.1.1.4'
N N 0.0061 0.0033 'International Tables Vol C Tables 4.2.6.8 and 6.1.1.4'
O O 0.0106 0.0060 'International Tables Vol C Tables 4.2.6.8 and 6.1.1.4'
F F 0.0171 0.0103 'International Tables Vol C Tables 4.2.6.8 and 6.1.1.4'
S S 0.1246 0.1234 'International Tables Vol C Tables 4.2.6.8 and 6.1.1.4'

loop_
_geom_angle_atom_site_label_1
_geom_angle_atom_site_label_2
_geom_angle_atom_site_label_3
_geom_angle
_geom_angle_publ_flag
C6 S1 C7 87.10(13) no
C24 S2 C25 87.50(12) no
C7 N1 C1 107.6(2) no
C9 N2 C10 121.8(2) no
C9 N2 C16 118.8(2) no
C10 N2 C16 119.3(2) no
C25 N3 C19 108.4(2) no
C27 N4 C28 121.6(2) no
C27 N4 C34 119.6(2) no
C28 N4 C34 118.8(2) no
C7 O1 C8 116.5(2) no
C25 O3 C26 116.2(2) no
C2 C1 N1 124.7(3) no
C2 C1 C6 119.2(3) no
N1 C1 C6 116.1(2) no
C3 C2 C1 118.6(3) no
C3 C2 H2 120.7 no
C1 C2 H2 120.7 no
C2 C3 C4 121.5(3) no
C2 C3 H3 119.3 no
C4 C3 H3 119.3 no
C5 C4 C3 121.0(3) no
C5 C4 H4 119.5 no
C3 C4 H4 119.5 no
C4 C5 C6 117.6(3) no
C4 C5 H5 121.2 no
C6 C5 H5 121.2 no
C5 C6 C1 122.2(3) no
C5 C6 S1 128.0(2) no
C1 C6 S1 109.8(2) no
N1 C7 O1 126.7(3) no
N1 C7 S1 119.3(2) no
O1 C7 S1 114.0(2) no
O1 C8 C9 105.1(2) no
O1 C8 H8A 110.7 no
C9 C8 H8A 110.7 no
O1 C8 H8B 110.7 no
C9 C8 H8B 110.7 no
H8A C8 H8B 108.8 no
O2 C9 N2 122.8(3) no
O2 C9 C8 121.3(3) no
N2 C9 C8 115.9(2) no
C15 C10 C11 119.3(3) no
C15 C10 N2 120.2(2) no
C11 C10 N2 120.6(2) no
C12 C11 C10 120.2(3) no
C12 C11 H11 119.9 no
C10 C11 H11 119.9 no
C13 C12 C11 118.6(3) no
C13 C12 H12 120.7 no
C11 C12 H12 120.7 no
C14 C13 F2 119.1(3) no
C14 C13 C12 122.6(3) no
F2 C13 C12 118.4(3) no
C13 C14 C15 118.4(3) no
C13 C14 H14 120.8 no
C15 C14 H14 120.8 no
C14 C15 C10 120.9(3) no
C14 C15 H15 119.5 no
C10 C15 H15 119.5 no
N2 C16 C17 109.9(3) no
N2 C16 C18 112.4(3) no
C17 C16 C18 111.1(4) no
N2 C16 H16 107.7 no
C17 C16 H16 107.7 no
C18 C16 H16 107.7 no
C16 C17 H17A 109.5 no
C16 C17 H17B 109.5 no
H17A C17 H17B 109.5 no
C16 C17 H17C 109.5 no
H17A C17 H17C 109.5 no
H17B C17 H17C 109.5 no
C16 C18 H18A 109.5 no
C16 C18 H18B 109.5 no
H18A C18 H18B 109.5 no
C16 C18 H18C 109.5 no
H18A C18 H18C 109.5 no
H18B C18 H18C 109.5 no
C20 C19 N3 125.5(2) no
C20 C19 C24 118.7(2) no
N3 C19 C24 115.8(2) no
C21 C20 C19 119.2(3) no
C21 C20 H20 120.4 no
C19 C20 H20 120.4 no
C20 C21 C22 121.7(3) no
C20 C21 H21 119.1 no
C22 C21 H21 119.1 no
C23 C22 C21 120.4(3) no
C23 C22 H22 119.8 no
C21 C22 H22 119.8 no
C22 C23 C24 118.1(3) no
C22 C23 H23 120.9 no
C24 C23 H23 120.9 no
C23 C24 C19 121.9(2) no
C23 C24 S2 128.5(2) no
C19 C24 S2 109.67(19) no
N3 C25 O3 127.3(2) no
N3 C25 S2 118.7(2) no
O3 C25 S2 114.07(19) no
O3 C26 C27 106.3(2) no
O3 C26 H26A 110.5 no
C27 C26 H26A 110.5 no
O3 C26 H26B 110.5 no
C27 C26 H26B 110.5 no
H26A C26 H26B 108.7 no
O4 C27 N4 123.6(2) no
O4 C27 C26 121.6(2) no
N4 C27 C26 114.9(2) no
C29 C28 C33 119.6(2) no
C29 C28 N4 120.6(2) no
C33 C28 N4 119.8(2) no
C28 C29 C30 120.2(2) no
C28 C29 H29 119.9 no
C30 C29 H29 119.9 no
C31 C30 C29 118.3(3) no
C31 C30 H30 120.9 no
C29 C30 H30 120.9 no
F1 C31 C32 118.6(2) no
F1 C31 C30 118.4(3) no
C32 C31 C30 122.9(3) no
C31 C32 C33 118.5(2) no
C31 C32 H32 120.8 no
C33 C32 H32 120.8 no
C32 C33 C28 120.5(3) no
C32 C33 H33 119.7 no
C28 C33 H33 119.7 no
N4 C34 C35 111.5(2) no
N4 C34 C36 111.2(2) no
C35 C34 C36 110.8(2) no
N4 C34 H34 107.7 no
C35 C34 H34 107.7 no
C36 C34 H34 107.7 no
C34 C35 H35A 109.5 no
C34 C35 H35B 109.5 no
H35A C35 H35B 109.5 no
C34 C35 H35c 109.5 no
H35A C35 H35c 109.5 no
H35B C35 H35c 109.5 no
C34 C36 H36A 109.5 no
C34 C36 H36B 109.5 no
H36A C36 H36B 109.5 no
C34 C36 H36C 109.5 no
H36A C36 H36C 109.5 no
H36B C36 H36C 109.5 no

loop_
_geom_bond_atom_site_label_1
_geom_bond_atom_site_label_2
_geom_bond_distance
_geom_bond_publ_flag
S1 C6 1.730(3) no
S1 C7 1.749(3) no
S2 C24 1.732(3) no
S2 C25 1.751(2) no
F1 C31 1.355(3) no
F2 C13 1.361(3) no
N1 C7 1.279(3) no
N1 C1 1.395(3) no
N2 C9 1.346(3) no
N2 C10 1.438(3) no
N2 C16 1.479(3) no
N3 C25 1.281(3) no
N3 C19 1.394(3) no
N4 C27 1.352(3) no
N4 C28 1.436(3) no
N4 C34 1.483(3) no
O1 C7 1.336(3) no
O1 C8 1.424(3) no
O2 C9 1.217(3) no
O3 C25 1.332(3) no
O3 C26 1.434(3) no
O4 C27 1.217(3) no
C1 C2 1.389(4) no
C1 C6 1.397(4) no
C2 C3 1.374(4) no
C2 H2 0.93 no
C3 C4 1.389(4) no
C3 H3 0.93 no
C4 C5 1.371(4) no
C4 H4 0.93 no
C5 C6 1.383(4) no
C5 H5 0.93 no
C8 C9 1.520(4) no
C8 H8A 0.97 no
C8 H8B 0.97 no
C10 C15 1.377(3) no
C10 C11 1.377(3) no
C11 C12 1.376(4) no
C11 H11 0.93 no
C12 C13 1.367(4) no
C12 H12 0.93 no
C13 C14 1.353(4) no
C14 C15 1.373(4) no
C14 H14 0.93 no
C15 H15 0.93 no
C16 C17 1.487(5) no
C16 C18 1.492(4) no
C16 H16 0.98 no
C17 H17A 0.96 no
C17 H17B 0.96 no
C17 H17C 0.96 no
C18 H18A 0.96 no
C18 H18B 0.96 no
C18 H18C 0.96 no
C19 C20 1.381(4) no
C19 C24 1.403(3) no
C20 C21 1.371(4) no
C20 H20 0.93 no
C21 C22 1.383(4) no
C21 H21 0.93 no
C22 C23 1.372(4) no
C22 H22 0.93 no
C23 C24 1.384(4) no
C23 H23 0.93 no
C26 C27 1.519(4) no
C26 H26A 0.97 no
C26 H26B 0.97 no
C28 C29 1.375(3) no
C28 C33 1.384(3) no
C29 C30 1.386(3) no
C29 H29 0.93 no
C30 C31 1.363(4) no
C30 H30 0.93 no
C31 C32 1.360(4) no
C32 C33 1.372(4) no
C32 H32 0.93 no
C33 H33 0.93 no
C34 C35 1.499(4) no
C34 C36 1.523(4) no
C34 H34 0.98 no
C35 H35A 0.96 no
C35 H35B 0.96 no
C35 H35c 0.96 no
C36 H36A 0.96 no
C36 H36B 0.96 no
C36 H36C 0.96 no

loop_
_geom_hbond_atom_site_label_D
_geom_hbond_atom_site_label_H
_geom_hbond_atom_site_label_A
_geom_hbond_site_symmetry_A
_geom_hbond_distance_DH
_geom_hbond_distance_HA
_geom_hbond_distance_DA
_geom_hbond_angle_DHA
_geom_hbond_publ_flag
C23 H23 O2 1_554 0.93 2.52 3.289(4) 140 yes
C12 H12 Cg1 3_676 0.93 2.70 3.573(3) 156 yes
C15 H15 Cg2 4_575 0.93 2.70 3.509(3) 146 yes
C29 H29 Cg1 3_575 0.93 2.78 3.617(3) 151 yes

loop_
_geom_torsion_atom_site_label_1
_geom_torsion_atom_site_label_2
_geom_torsion_atom_site_label_3
_geom_torsion_atom_site_label_4
_geom_torsion
_geom_torsion_publ_flag
C7 N1 C1 C2 179.0(3) no
C7 N1 C1 C6 -0.7(3) no
N1 C1 C2 C3 -179.2(3) no
C6 C1 C2 C3 0.5(4) no
C1 C2 C3 C4 -0.7(4) no
C2 C3 C4 C5 0.6(5) no
C3 C4 C5 C6 -0.2(4) no
C4 C5 C6 C1 0.0(4) no
C4 C5 C6 S1 179.7(2) no
C2 C1 C6 C5 -0.1(4) no
N1 C1 C6 C5 179.6(2) no
C2 C1 C6 S1 -179.9(2) no
N1 C1 C6 S1 -0.2(3) no
C7 S1 C6 C5 -179.0(3) no
C7 S1 C6 C1 0.7(2) no
C1 N1 C7 O1 -179.2(3) no
C1 N1 C7 S1 1.4(3) no
C8 O1 C7 N1 -3.2(5) no
C8 O1 C7 S1 176.2(2) no
C6 S1 C7 N1 -1.3(3) no
C6 S1 C7 O1 179.2(2) no
C7 O1 C8 C9 -173.9(3) no
C10 N2 C9 O2 178.3(3) no
C16 N2 C9 O2 0.1(5) no
C10 N2 C9 C8 -1.4(4) no
C16 N2 C9 C8 -179.5(3) no
O1 C8 C9 O2 -13.0(5) no
O1 C8 C9 N2 166.7(3) no
C9 N2 C10 C15 87.4(3) no
C16 N2 C10 C15 -94.4(3) no
C9 N2 C10 C11 -93.5(3) no
C16 N2 C10 C11 84.6(3) no
C15 C10 C11 C12 0.3(4) no
N2 C10 C11 C12 -178.8(2) no
C10 C11 C12 C13 -0.2(4) no
C11 C12 C13 C14 0.0(5) no
C11 C12 C13 F2 -179.7(3) no
F2 C13 C14 C15 180.0(3) no
C12 C13 C14 C15 0.3(5) no
C13 C14 C15 C10 -0.3(5) no
C11 C10 C15 C14 0.0(4) no
N2 C10 C15 C14 179.1(3) no
C9 N2 C16 C17 95.3(4) no
C10 N2 C16 C17 -82.9(4) no
C9 N2 C16 C18 -140.4(4) no
C10 N2 C16 C18 41.4(4) no
C25 N3 C19 C20 -177.3(3) no
C25 N3 C19 C24 1.9(3) no
N3 C19 C20 C21 -180.0(3) no
C24 C19 C20 C21 0.9(4) no
C19 C20 C21 C22 0.6(5) no
C20 C21 C22 C23 -1.2(5) no
C21 C22 C23 C24 0.3(4) no
C22 C23 C24 C19 1.2(4) no
C22 C23 C24 S2 -178.3(2) no
C20 C19 C24 C23 -1.8(4) no
N3 C19 C24 C23 179.0(2) no
C20 C19 C24 S2 177.8(2) no
N3 C19 C24 S2 -1.4(3) no
C25 S2 C24 C23 180.0(2) no
C25 S2 C24 C19 0.42(18) no
C19 N3 C25 O3 179.3(2) no
C19 N3 C25 S2 -1.6(3) no
C26 O3 C25 N3 -0.8(4) no
C26 O3 C25 S2 -179.94(18) no
C24 S2 C25 N3 0.7(2) no
C24 S2 C25 O3 179.94(19) no
C25 O3 C26 C27 -179.6(2) no
C28 N4 C27 O4 -179.9(2) no
C34 N4 C27 O4 0.6(4) no
C28 N4 C27 C26 0.7(3) no
C34 N4 C27 C26 -178.8(2) no
O3 C26 C27 O4 1.3(3) no
O3 C26 C27 N4 -179.3(2) no
C27 N4 C28 C29 90.9(3) no
C34 N4 C28 C29 -89.5(3) no
C27 N4 C28 C33 -90.1(3) no
C34 N4 C28 C33 89.4(3) no
C33 C28 C29 C30 0.4(4) no
N4 C28 C29 C30 179.3(2) no
C28 C29 C30 C31 0.4(4) no
C29 C30 C31 F1 180.0(2) no
C29 C30 C31 C32 -0.7(4) no
F1 C31 C32 C33 179.5(2) no
C30 C31 C32 C33 0.2(4) no
C31 C32 C33 C28 0.6(4) no
C29 C28 C33 C32 -0.9(4) no
N4 C28 C33 C32 -179.8(2) no
C27 N4 C34 C35 -115.4(3) no
C28 N4 C34 C35 65.0(3) no
C27 N4 C34 C36 120.3(3) no
C28 N4 C34 C36 -59.2(3) no

loop_
_cod_related_entry_id
_cod_related_entry_database
_cod_related_entry_code
1 ChemSpider 24735950
